data_7039921
loop_
_publ_author_name
'Tatikonda, Rajendhraprasad'
'Bhowmik, Sandip'
'Rissanen, Kari'
'Haukka, Matti'
'Cametti, Massimo'

_publ_section_title
;
 Metallogel formation in aqueous DMSO by perfluoroalkyl decorated
 terpyridine ligands.
;
_journal_issue 32
_journal_name_full 'Dalton transactions (Cambridge, England : 2003)'
_journal_page_first 12756
_journal_page_last 12762
_journal_paper_doi 10.1039/c6dt02008a
_journal_volume 45
_journal_year 2016
_chemical_formula_moiety 'C32 H20 F17 N3 O'
_chemical_formula_sum 'C32 H20 F17 N3 O'
_chemical_formula_weight 785.51
_space_group_crystal_system monoclinic
_space_group_IT_number 14
_space_group_name_Hall '-P 2ybc'
_space_group_name_H-M_alt 'P 1 21/c 1'
_symmetry_space_group_name_Hall '-P 2ybc'
_symmetry_space_group_name_H-M 'P 1 21/c 1'
_atom_sites_solution_hydrogens geom
_audit_creation_method SHELXL-2014/7
_audit_update_record
;
2016-04-29 deposited with the CCDC.
2016-07-14 downloaded from the CCDC.
;
_cell_angle_alpha 90
_cell_angle_beta 93.328(4)
_cell_angle_gamma 90
_cell_formula_units_Z 4
_cell_length_a 26.1873(11)
_cell_length_b 11.4472(4)
_cell_length_c 10.4756(4)
_cell_measurement_reflns_used 4179
_cell_measurement_temperature 123(2)
_cell_measurement_theta_max 76.3520
_cell_measurement_theta_min 4.1930
_cell_volume 3135.0(2)
_computing_cell_refinement
;
CrysAlisPro, Agilent Technologies,
Version 1.171.37.35 (release 13-08-2014 CrysAlis171 .NET)
(compiled Aug 13 2014,18:06:01)
;
_computing_data_collection
;
CrysAlisPro, Agilent Technologies,
Version 1.171.37.35 (release 13-08-2014 CrysAlis171 .NET)
(compiled Aug 13 2014,18:06:01)
;
_computing_data_reduction
;
CrysAlisPro, Agilent Technologies,
Version 1.171.37.35 (release 13-08-2014 CrysAlis171 .NET)
(compiled Aug 13 2014,18:06:01)
;
_computing_molecular_graphics 'UCSF Chimera (Petterssen et al. 2004)'
_computing_publication_material 'SHELXL-2014/7 (Sheldrick, 2014)'
_computing_structure_refinement 'SHELXL-2014 (Sheldrick, 2014)'
_computing_structure_solution 'SUPERFLIP (Palatinus & Chapuis, 2007)'
_diffrn_ambient_temperature 123(2)
_diffrn_detector_area_resol_mean 10.3953
_diffrn_measured_fraction_theta_full 0.989
_diffrn_measured_fraction_theta_max 0.946
_diffrn_measurement_device '\k-geometry diffractometer'
_diffrn_measurement_device_type 'SuperNova, Dual, Cu at zero, Atlas'
_diffrn_measurement_method '\f scans and \w scans with \k offset'
_diffrn_radiation_monochromator mirror
_diffrn_radiation_type CuK\a
_diffrn_radiation_wavelength 1.54184
_diffrn_reflns_av_R_equivalents 0.0331
_diffrn_reflns_av_unetI/netI 0.0567
_diffrn_reflns_Laue_measured_fraction_full 0.989
_diffrn_reflns_Laue_measured_fraction_max 0.946
_diffrn_reflns_limit_h_max 32
_diffrn_reflns_limit_h_min -32
_diffrn_reflns_limit_k_max 13
_diffrn_reflns_limit_k_min -14
_diffrn_reflns_limit_l_max 8
_diffrn_reflns_limit_l_min -12
_diffrn_reflns_number 10952
_diffrn_reflns_point_group_measured_fraction_full 0.989
_diffrn_reflns_point_group_measured_fraction_max 0.946
_diffrn_reflns_theta_full 67.684
_diffrn_reflns_theta_max 76.598
_diffrn_reflns_theta_min 4.216
_diffrn_source micro-source
_exptl_absorpt_coefficient_mu 1.554
_exptl_absorpt_correction_T_max 1.00000
_exptl_absorpt_correction_T_min 0.56041
_exptl_absorpt_correction_type multi-scan
_exptl_absorpt_process_details
;
CrysAlisPro, Agilent Technologies,
Version 1.171.36.28 (release 01-02-2013 CrysAlis171 .NET)
(compiled Feb  1 2013,16:14:44)
Empirical absorption correction using spherical harmonics,
implemented in SCALE3 ABSPACK scaling algorithm.
;
_exptl_crystal_colour colourless
_exptl_crystal_density_diffrn 1.664
_exptl_crystal_description needle
_exptl_crystal_F_000 1576
_exptl_crystal_size_max 0.319
_exptl_crystal_size_mid 0.071
_exptl_crystal_size_min 0.057
_refine_diff_density_max 0.340
_refine_diff_density_min -0.254
_refine_diff_density_rms 0.052
_refine_ls_extinction_method none
_refine_ls_goodness_of_fit_ref 1.050
_refine_ls_hydrogen_treatment constr
_refine_ls_matrix_type full
_refine_ls_number_parameters 478
_refine_ls_number_reflns 6249
_refine_ls_number_restraints 0
_refine_ls_restrained_S_all 1.050
_refine_ls_R_factor_all 0.0646
_refine_ls_R_factor_gt 0.0470
_refine_ls_shift/su_max 0.000
_refine_ls_shift/su_mean 0.000
_refine_ls_structure_factor_coef Fsqd
_refine_ls_weighting_details 'w=1/[\s^2^(Fo^2^)+(0.0640P)^2^+0.1325P] where P=(Fo^2^+2Fc^2^)/3'
_refine_ls_weighting_scheme calc
_refine_ls_wR_factor_gt 0.1231
_refine_ls_wR_factor_ref 0.1322
_reflns_Friedel_coverage 0.000
_reflns_number_gt 4663
_reflns_number_total 6249
_reflns_threshold_expression 'I > 2\s(I)'
_cod_data_source_file c6dt02008a2.cif
_cod_data_source_block 1
_cod_depositor_comments 'Adding full bibliography for 7039921--7039925.cif.'
_cod_database_code 7039921
_shelx_shelxl_version_number 2014/7
_shelx_space_group_comment
;
The symmetry employed for this shelxl refinement is uniquely defined
by the following loop, which should always be used as a source of
symmetry information in preference to the above space-group names.
They are only intended as comments.
;
_shelx_estimated_absorpt_t_min 0.637
_shelx_estimated_absorpt_t_max 0.917

loop_
_space_group_symop_operation_xyz
'x, y, z'
'-x, y+1/2, -z+1/2'
'-x, -y, -z'
'x, -y-1/2, z-1/2'

loop_
_atom_site_label
_atom_site_type_symbol
_atom_site_fract_x
_atom_site_fract_y
_atom_site_fract_z
_atom_site_U_iso_or_equiv
_atom_site_adp_type
_atom_site_occupancy
_atom_site_site_symmetry_order
_atom_site_calc_flag
_atom_site_refinement_flags_posn
_atom_site_refinement_flags_adp
F1 F 0.18462(6) 0.42858(13) 0.65344(12) 0.0450(3) Uani 1 1 d . .
F2 F 0.12480(5) 0.44972(13) 0.50169(13) 0.0438(3) Uani 1 1 d . .
F3 F 0.21016(6) 0.66029(15) 0.63087(15) 0.0512(3) Uani 1 1 d . .
F4 F 0.14808(6) 0.68186(14) 0.48429(14) 0.0499(3) Uani 1 1 d . .
F5 F 0.14859(6) 0.60366(14) 0.80615(12) 0.0467(3) Uani 1 1 d . .
F6 F 0.12661(6) 0.76402(13) 0.70628(15) 0.0511(3) Uani 1 1 d . .
F7 F 0.07029(5) 0.48961(11) 0.70783(12) 0.0399(3) Uani 1 1 d . .
F8 F 0.05396(5) 0.61876(14) 0.55791(12) 0.0444(3) Uani 1 1 d . .
F9 F 0.05787(6) 0.68199(14) 0.88350(13) 0.0468(3) Uani 1 1 d . .
F10 F 0.02334(6) 0.77334(13) 0.71662(16) 0.0521(4) Uani 1 1 d . .
F11 F -0.00775(6) 0.51297(12) 0.86470(13) 0.0433(3) Uani 1 1 d . .
F12 F -0.03374(5) 0.55848(13) 0.66983(13) 0.0445(3) Uani 1 1 d . .
F13 F -0.03911(6) 0.75208(15) 0.92579(15) 0.0540(4) Uani 1 1 d . .
F14 F -0.08046(6) 0.74380(14) 0.73907(15) 0.0522(3) Uani 1 1 d . .
F15 F -0.08747(7) 0.56421(19) 1.00509(15) 0.0634(5) Uani 1 1 d . .
F16 F -0.12028(6) 0.52836(14) 0.81573(17) 0.0551(4) Uani 1 1 d . .
F17 F -0.14104(6) 0.68445(16) 0.91498(17) 0.0580(4) Uani 1 1 d . .
O1 O 0.24112(6) 0.41307(16) 0.20017(14) 0.0408(3) Uani 1 1 d . .
N1 N 0.32141(8) 0.64139(18) -0.54794(18) 0.0428(4) Uani 1 1 d . .
N2 N 0.41465(7) 0.42112(18) -0.45871(17) 0.0379(4) Uani 1 1 d . .
N3 N 0.47759(12) 0.1812(3) -0.3013(2) 0.0789(10) Uani 1 1 d . .
C0AA C 0.34580(9) 0.4938(2) -0.3390(2) 0.0372(4) Uani 1 1 d . .
H0AA H 0.3176 0.5457 -0.3350 0.045 Uiso 1 1 calc R U
C1 C 0.30521(12) 0.7040(2) -0.6506(2) 0.0513(6) Uani 1 1 d . .
H1 H 0.2795 0.7612 -0.6405 0.062 Uiso 1 1 calc R U
C2 C 0.32390(13) 0.6898(2) -0.7706(2) 0.0539(6) Uani 1 1 d . .
H2 H 0.3112 0.7354 -0.8413 0.065 Uiso 1 1 calc R U
C3 C 0.36119(13) 0.6078(3) -0.7841(2) 0.0555(7) Uani 1 1 d . .
H3 H 0.3746 0.5954 -0.8653 0.067 Uiso 1 1 calc R U
C4 C 0.37957(11) 0.5428(2) -0.6797(2) 0.0481(6) Uani 1 1 d . .
H4 H 0.4059 0.4867 -0.6877 0.058 Uiso 1 1 calc R U
C5 C 0.35826(9) 0.5622(2) -0.5626(2) 0.0397(5) Uani 1 1 d . .
C6 C 0.37396(9) 0.4903(2) -0.4483(2) 0.0375(4) Uani 1 1 d . .
C7 C 0.42782(8) 0.3510(2) -0.3597(2) 0.0387(4) Uani 1 1 d . .
C8 C 0.47242(9) 0.2736(3) -0.3775(2) 0.0448(5) Uani 1 1 d . .
C9 C 0.50540(11) 0.2987(3) -0.4733(3) 0.0585(7) Uani 1 1 d . .
H9 H 0.5000 0.3649 -0.5270 0.070 Uiso 1 1 calc R U
C10 C 0.54637(13) 0.2244(4) -0.4880(3) 0.0691(9) Uani 1 1 d . .
H10 H 0.5700 0.2397 -0.5514 0.083 Uiso 1 1 calc R U
C11 C 0.55253(15) 0.1286(4) -0.4103(3) 0.0858(14) Uani 1 1 d . .
H11 H 0.5801 0.0759 -0.4191 0.103 Uiso 1 1 calc R U
C12 C 0.51730(19) 0.1112(5) -0.3188(3) 0.109(2) Uani 1 1 d . .
H12 H 0.5217 0.0449 -0.2647 0.131 Uiso 1 1 calc R U
C13 C 0.40155(8) 0.3477(2) -0.2481(2) 0.0381(4) Uani 1 1 d . .
H13 H 0.4123 0.2962 -0.1806 0.046 Uiso 1 1 calc R U
C14 C 0.35931(8) 0.4205(2) -0.2357(2) 0.0356(4) Uani 1 1 d . .
C15 C 0.32918(8) 0.41905(19) -0.1196(2) 0.0353(4) Uani 1 1 d . .
C16 C 0.34597(9) 0.3572(2) -0.0109(2) 0.0415(5) Uani 1 1 d . .
H16 H 0.3778 0.3172 -0.0106 0.050 Uiso 1 1 calc R U
C17 C 0.31781(9) 0.3520(2) 0.0975(2) 0.0421(5) Uani 1 1 d . .
H17 H 0.3302 0.3085 0.1701 0.051 Uiso 1 1 calc R U
C18 C 0.27156(8) 0.4107(2) 0.0987(2) 0.0367(4) Uani 1 1 d . .
C19 C 0.25382(9) 0.4738(2) -0.0089(2) 0.0394(5) Uani 1 1 d . .
H19 H 0.2222 0.5146 -0.0085 0.047 Uiso 1 1 calc R U
C20 C 0.28221(9) 0.4768(2) -0.1161(2) 0.0388(4) Uani 1 1 d . .
H20 H 0.2695 0.5192 -0.1892 0.047 Uiso 1 1 calc R U
C21 C 0.25609(9) 0.3400(2) 0.3072(2) 0.0424(5) Uani 1 1 d . .
H21A H 0.2896 0.3654 0.3462 0.051 Uiso 1 1 calc R U
H21B H 0.2591 0.2578 0.2793 0.051 Uiso 1 1 calc R U
C22 C 0.21504(9) 0.3513(2) 0.4030(2) 0.0423(5) Uani 1 1 d . .
H22A H 0.2239 0.3010 0.4779 0.051 Uiso 1 1 calc R U
H22B H 0.1819 0.3244 0.3634 0.051 Uiso 1 1 calc R U
C23 C 0.21005(9) 0.4773(2) 0.4468(2) 0.0407(5) Uani 1 1 d . .
H23A H 0.2436 0.5047 0.4833 0.049 Uiso 1 1 calc R U
H23B H 0.2003 0.5269 0.3719 0.049 Uiso 1 1 calc R U
C24 C 0.17078(9) 0.4913(2) 0.54538(19) 0.0375(4) Uani 1 1 d . .
C25 C 0.16370(9) 0.6187(2) 0.5875(2) 0.0409(5) Uani 1 1 d . .
C26 C 0.12719(9) 0.6469(2) 0.6963(2) 0.0407(5) Uani 1 1 d . .
C27 C 0.07133(9) 0.6032(2) 0.68002(19) 0.0367(4) Uani 1 1 d . .
C28 C 0.03426(9) 0.6680(2) 0.7670(2) 0.0376(4) Uani 1 1 d . .
C29 C -0.01668(9) 0.6020(2) 0.7841(2) 0.0368(4) Uani 1 1 d . .
C30 C -0.05942(9) 0.6799(2) 0.8355(2) 0.0416(5) Uani 1 1 d . .
C31 C -0.10292(9) 0.6110(2) 0.8943(2) 0.0456(5) Uani 1 1 d . .

loop_
_atom_site_aniso_label
_atom_site_aniso_U_11
_atom_site_aniso_U_22
_atom_site_aniso_U_33
_atom_site_aniso_U_23
_atom_site_aniso_U_13
_atom_site_aniso_U_12
F1 0.0570(8) 0.0466(7) 0.0315(6) 0.0076(5) 0.0036(5) 0.0057(6)
F2 0.0383(6) 0.0509(8) 0.0425(7) -0.0080(6) 0.0037(5) -0.0048(6)
F3 0.0441(7) 0.0536(8) 0.0562(8) -0.0081(7) 0.0050(6) -0.0097(6)
F4 0.0577(8) 0.0477(8) 0.0451(7) 0.0150(6) 0.0108(6) 0.0069(7)
F5 0.0463(7) 0.0602(9) 0.0331(6) -0.0034(6) -0.0018(5) 0.0025(6)
F6 0.0547(8) 0.0379(7) 0.0615(8) -0.0080(6) 0.0099(7) -0.0069(6)
F7 0.0482(7) 0.0328(6) 0.0392(6) -0.0002(5) 0.0070(5) 0.0017(5)
F8 0.0458(7) 0.0550(8) 0.0320(6) 0.0046(6) 0.0006(5) 0.0032(6)
F9 0.0455(7) 0.0537(8) 0.0412(7) -0.0164(6) 0.0018(5) -0.0038(6)
F10 0.0553(8) 0.0317(7) 0.0703(9) 0.0057(6) 0.0123(7) 0.0042(6)
F11 0.0488(7) 0.0389(7) 0.0427(6) 0.0068(6) 0.0069(5) 0.0053(6)
F12 0.0457(7) 0.0497(8) 0.0378(6) -0.0087(6) -0.0004(5) -0.0030(6)
F13 0.0505(8) 0.0516(8) 0.0601(8) -0.0242(7) 0.0048(7) 0.0012(7)
F14 0.0531(8) 0.0457(8) 0.0577(8) 0.0105(7) 0.0024(6) 0.0113(7)
F15 0.0569(9) 0.0862(13) 0.0483(8) 0.0181(8) 0.0130(7) 0.0112(9)
F16 0.0504(8) 0.0470(8) 0.0684(9) -0.0088(7) 0.0077(7) -0.0052(7)
F17 0.0459(8) 0.0575(9) 0.0717(10) -0.0090(8) 0.0117(7) 0.0082(7)
O1 0.0420(8) 0.0471(9) 0.0339(7) 0.0073(7) 0.0086(6) 0.0068(7)
N1 0.0541(11) 0.0394(10) 0.0356(9) 0.0041(8) 0.0078(8) 0.0019(9)
N2 0.0390(9) 0.0403(9) 0.0346(9) -0.0063(7) 0.0047(7) -0.0005(8)
N3 0.0881(19) 0.106(2) 0.0452(12) 0.0245(14) 0.0236(12) 0.0596(19)
C0AA 0.0423(10) 0.0359(10) 0.0337(10) -0.0027(8) 0.0058(8) 0.0020(9)
C1 0.0703(16) 0.0412(12) 0.0427(12) 0.0067(10) 0.0063(11) 0.0030(12)
C2 0.0828(19) 0.0411(13) 0.0384(12) 0.0080(10) 0.0074(12) -0.0046(13)
C3 0.0817(19) 0.0496(14) 0.0370(12) 0.0007(10) 0.0193(12) -0.0072(13)
C4 0.0622(14) 0.0436(12) 0.0400(12) -0.0008(10) 0.0171(11) -0.0013(11)
C5 0.0486(12) 0.0352(11) 0.0359(11) 0.0007(8) 0.0084(9) -0.0049(9)
C6 0.0431(11) 0.0368(10) 0.0330(10) -0.0027(8) 0.0058(8) -0.0024(9)
C7 0.0363(10) 0.0438(12) 0.0362(10) -0.0070(9) 0.0023(8) -0.0001(9)
C8 0.0399(11) 0.0600(15) 0.0342(10) -0.0086(10) 0.0008(8) 0.0086(10)
C9 0.0513(14) 0.0588(16) 0.0671(17) -0.0003(13) 0.0191(13) 0.0078(13)
C10 0.0543(15) 0.083(2) 0.0725(18) -0.0011(17) 0.0232(14) 0.0176(16)
C11 0.078(2) 0.130(4) 0.0501(16) 0.0078(19) 0.0131(15) 0.061(3)
C12 0.123(3) 0.150(5) 0.0575(18) 0.044(2) 0.037(2) 0.096(4)
C13 0.0391(10) 0.0435(11) 0.0314(10) -0.0040(8) -0.0002(8) 0.0021(9)
C14 0.0383(10) 0.0360(10) 0.0327(10) -0.0039(8) 0.0032(8) -0.0017(8)
C15 0.0390(10) 0.0348(10) 0.0321(10) -0.0024(8) 0.0027(8) -0.0007(8)
C16 0.0403(10) 0.0452(12) 0.0394(11) 0.0032(9) 0.0065(9) 0.0088(9)
C17 0.0456(11) 0.0451(12) 0.0361(10) 0.0081(9) 0.0048(9) 0.0078(10)
C18 0.0390(10) 0.0383(10) 0.0333(10) 0.0013(8) 0.0057(8) 0.0008(8)
C19 0.0387(10) 0.0448(12) 0.0348(10) 0.0033(9) 0.0035(8) 0.0071(9)
C20 0.0428(11) 0.0422(11) 0.0313(9) 0.0041(8) 0.0021(8) 0.0047(9)
C21 0.0456(11) 0.0447(12) 0.0375(11) 0.0099(9) 0.0077(9) 0.0056(10)
C22 0.0453(11) 0.0475(12) 0.0349(10) 0.0075(9) 0.0088(9) 0.0033(10)
C23 0.0423(11) 0.0449(12) 0.0353(10) 0.0055(9) 0.0056(8) -0.0009(9)
C24 0.0396(10) 0.0426(11) 0.0300(9) 0.0042(9) 0.0000(8) -0.0007(9)
C25 0.0413(11) 0.0444(12) 0.0369(11) 0.0028(9) 0.0023(8) -0.0026(9)
C26 0.0444(11) 0.0406(11) 0.0368(11) -0.0004(9) -0.0002(9) -0.0005(9)
C27 0.0432(11) 0.0364(11) 0.0304(10) 0.0010(8) 0.0006(8) 0.0022(9)
C28 0.0430(11) 0.0331(10) 0.0366(10) -0.0026(8) 0.0011(8) -0.0005(8)
C29 0.0426(11) 0.0333(10) 0.0342(10) -0.0032(8) 0.0004(8) -0.0005(8)
C30 0.0440(11) 0.0370(11) 0.0435(11) -0.0042(9) 0.0006(9) 0.0028(9)
C31 0.0412(11) 0.0464(13) 0.0495(13) -0.0006(10) 0.0061(10) 0.0065(10)

loop_
_atom_type_symbol
_atom_type_description
_atom_type_scat_dispersion_real
_atom_type_scat_dispersion_imag
_atom_type_scat_source
C C 0.0181 0.0091 'International Tables Vol C Tables 4.2.6.8 and 6.1.1.4'
H H 0.0000 0.0000 'International Tables Vol C Tables 4.2.6.8 and 6.1.1.4'
N N 0.0311 0.0180 'International Tables Vol C Tables 4.2.6.8 and 6.1.1.4'
O O 0.0492 0.0322 'International Tables Vol C Tables 4.2.6.8 and 6.1.1.4'
F F 0.0727 0.0534 'International Tables Vol C Tables 4.2.6.8 and 6.1.1.4'

loop_
_geom_angle_atom_site_label_1
_geom_angle_atom_site_label_2
_geom_angle_atom_site_label_3
_geom_angle
C18 O1 C21 116.83(18)
C5 N1 C1 117.8(2)
C6 N2 C7 117.54(19)
C8 N3 C12 116.7(3)
C6 C0AA C14 119.7(2)
C6 C0AA H0AA 120.2
C14 C0AA H0AA 120.2
N1 C1 C2 123.6(3)
N1 C1 H1 118.2
C2 C1 H1 118.2
C3 C2 C1 117.8(3)
C3 C2 H2 121.1
C1 C2 H2 121.1
C2 C3 C4 120.3(2)
C2 C3 H3 119.8
C4 C3 H3 119.8
C3 C4 C5 118.0(3)
C3 C4 H4 121.0
C5 C4 H4 121.0
N1 C5 C4 122.4(2)
N1 C5 C6 116.69(19)
C4 C5 C6 120.8(2)
N2 C6 C0AA 123.0(2)
N2 C6 C5 116.48(19)
C0AA C6 C5 120.5(2)
N2 C7 C13 123.3(2)
N2 C7 C8 115.4(2)
C13 C7 C8 121.3(2)
N3 C8 C9 123.5(3)
N3 C8 C7 116.9(2)
C9 C8 C7 119.5(3)
C10 C9 C8 118.1(3)
C10 C9 H9 121.0
C8 C9 H9 121.0
C11 C10 C9 119.4(3)
C11 C10 H10 120.3
C9 C10 H10 120.3
C10 C11 C12 117.9(3)
C10 C11 H11 121.1
C12 C11 H11 121.1
N3 C12 C11 124.4(4)
N3 C12 H12 117.8
C11 C12 H12 117.8
C7 C13 C14 119.7(2)
C7 C13 H13 120.2
C14 C13 H13 120.2
C13 C14 C0AA 116.9(2)
C13 C14 C15 122.0(2)
C0AA C14 C15 121.1(2)
C16 C15 C20 117.1(2)
C16 C15 C14 121.2(2)
C20 C15 C14 121.7(2)
C15 C16 C17 122.2(2)
C15 C16 H16 118.9
C17 C16 H16 118.9
C18 C17 C16 119.4(2)
C18 C17 H17 120.3
C16 C17 H17 120.3
O1 C18 C17 124.5(2)
O1 C18 C19 115.9(2)
C17 C18 C19 119.6(2)
C20 C19 C18 120.0(2)
C20 C19 H19 120.0
C18 C19 H19 120.0
C19 C20 C15 121.6(2)
C19 C20 H20 119.2
C15 C20 H20 119.2
O1 C21 C22 107.17(19)
O1 C21 H21A 110.3
C22 C21 H21A 110.3
O1 C21 H21B 110.3
C22 C21 H21B 110.3
H21A C21 H21B 108.5
C21 C22 C23 110.9(2)
C21 C22 H22A 109.5
C23 C22 H22A 109.5
C21 C22 H22B 109.5
C23 C22 H22B 109.5
H22A C22 H22B 108.0
C24 C23 C22 112.4(2)
C24 C23 H23A 109.1
C22 C23 H23A 109.1
C24 C23 H23B 109.1
C22 C23 H23B 109.1
H23A C23 H23B 107.9
F2 C24 F1 106.45(18)
F2 C24 C23 111.15(18)
F1 C24 C23 110.60(19)
F2 C24 C25 108.15(19)
F1 C24 C25 106.85(17)
C23 C24 C25 113.3(2)
F4 C25 F3 107.8(2)
F4 C25 C24 108.35(18)
F3 C25 C24 107.88(19)
F4 C25 C26 107.77(19)
F3 C25 C26 104.94(18)
C24 C25 C26 119.6(2)
F5 C26 F6 107.85(19)
F5 C26 C27 108.67(19)
F6 C26 C27 108.4(2)
F5 C26 C25 107.80(19)
F6 C26 C25 105.80(19)
C27 C26 C25 117.89(19)
F7 C27 F8 109.07(18)
F7 C27 C26 108.82(19)
F8 C27 C26 109.16(18)
F7 C27 C28 108.36(18)
F8 C27 C28 107.81(18)
C26 C27 C28 113.54(18)
F10 C28 F9 109.06(19)
F10 C28 C29 108.55(19)
F9 C28 C29 107.83(18)
F10 C28 C27 108.89(18)
F9 C28 C27 108.55(18)
C29 C28 C27 113.88(18)
F11 C29 F12 108.44(18)
F11 C29 C30 108.84(18)
F12 C29 C30 108.17(18)
F11 C29 C28 108.92(18)
F12 C29 C28 108.66(18)
C30 C29 C28 113.70(19)
F14 C30 F13 108.9(2)
F14 C30 C31 107.44(19)
F13 C30 C31 107.7(2)
F14 C30 C29 109.02(19)
F13 C30 C29 109.51(19)
C31 C30 C29 114.1(2)
F16 C31 F15 109.6(2)
F16 C31 F17 108.7(2)
F15 C31 F17 107.9(2)
F16 C31 C30 110.7(2)
F15 C31 C30 111.3(2)
F17 C31 C30 108.6(2)

loop_
_geom_bond_atom_site_label_1
_geom_bond_atom_site_label_2
_geom_bond_distance
_geom_bond_publ_flag
F1 C24 1.371(2) ?
F2 C24 1.350(3) ?
F3 C25 1.359(3) ?
F4 C25 1.345(3) ?
F5 C26 1.345(3) ?
F6 C26 1.345(3) ?
F7 C27 1.334(3) ?
F8 C27 1.344(2) ?
F9 C28 1.345(3) ?
F10 C28 1.341(3) ?
F11 C29 1.335(3) ?
F12 C29 1.349(2) ?
F13 C30 1.342(3) ?
F14 C30 1.339(3) ?
F15 C31 1.320(3) ?
F16 C31 1.317(3) ?
F17 C31 1.333(3) ?
O1 C18 1.366(3) yes
O1 C21 1.435(3) yes
N1 C5 1.339(3) ?
N1 C1 1.340(3) ?
N2 C6 1.337(3) ?
N2 C7 1.341(3) ?
N3 C8 1.327(4) ?
N3 C12 1.334(4) ?
C0AA C6 1.398(3) ?
C0AA C14 1.399(3) ?
C0AA H0AA 0.9500 ?
C1 C2 1.385(4) ?
C1 H1 0.9500 ?
C2 C3 1.367(4) ?
C2 H2 0.9500 ?
C3 C4 1.385(4) ?
C3 H3 0.9500 ?
C4 C5 1.396(3) ?
C4 H4 0.9500 ?
C5 C6 1.491(3) ?
C7 C13 1.391(3) ?
C7 C8 1.486(3) ?
C8 C9 1.391(4) ?
C9 C10 1.385(4) ?
C9 H9 0.9500 ?
C10 C11 1.369(6) ?
C10 H10 0.9500 ?
C11 C12 1.384(5) ?
C11 H11 0.9500 ?
C12 H12 0.9500 ?
C13 C14 1.397(3) ?
C13 H13 0.9500 ?
C14 C15 1.488(3) ?
C15 C16 1.390(3) ?
C15 C20 1.399(3) ?
C16 C17 1.390(3) ?
C16 H16 0.9500 ?
C17 C18 1.386(3) ?
C17 H17 0.9500 ?
C18 C19 1.395(3) ?
C19 C20 1.383(3) ?
C19 H19 0.9500 ?
C20 H20 0.9500 ?
C21 C22 1.519(3) ?
C21 H21A 0.9900 ?
C21 H21B 0.9900 ?
C22 C23 1.521(4) ?
C22 H22A 0.9900 ?
C22 H22B 0.9900 ?
C23 C24 1.508(3) ?
C23 H23A 0.9900 ?
C23 H23B 0.9900 ?
C24 C25 1.539(3) ?
C25 C26 1.563(3) ?
C26 C27 1.546(3) ?
C27 C28 1.557(3) ?
C28 C29 1.553(3) ?
C29 C30 1.552(3) ?
C30 C31 1.544(4) ?

loop_
_geom_torsion_atom_site_label_1
_geom_torsion_atom_site_label_2
_geom_torsion_atom_site_label_3
_geom_torsion_atom_site_label_4
_geom_torsion
C5 N1 C1 C2 1.1(4)
N1 C1 C2 C3 -0.5(5)
C1 C2 C3 C4 -0.6(4)
C2 C3 C4 C5 1.2(4)
C1 N1 C5 C4 -0.5(4)
C1 N1 C5 C6 -177.4(2)
C3 C4 C5 N1 -0.6(4)
C3 C4 C5 C6 176.2(2)
C7 N2 C6 C0AA 1.3(3)
C7 N2 C6 C5 -176.50(19)
C14 C0AA C6 N2 -1.5(3)
C14 C0AA C6 C5 176.2(2)
N1 C5 C6 N2 -172.5(2)
C4 C5 C6 N2 10.6(3)
N1 C5 C6 C0AA 9.6(3)
C4 C5 C6 C0AA -167.3(2)
C6 N2 C7 C13 -0.4(3)
C6 N2 C7 C8 178.4(2)
C12 N3 C8 C9 0.9(6)
C12 N3 C8 C7 179.2(4)
N2 C7 C8 N3 -160.9(3)
C13 C7 C8 N3 18.0(4)
N2 C7 C8 C9 17.5(3)
C13 C7 C8 C9 -163.7(3)
N3 C8 C9 C10 -1.3(5)
C7 C8 C9 C10 -179.5(3)
C8 C9 C10 C11 1.1(6)
C9 C10 C11 C12 -0.6(7)
C8 N3 C12 C11 -0.4(8)
C10 C11 C12 N3 0.3(9)
N2 C7 C13 C14 -0.2(3)
C8 C7 C13 C14 -179.0(2)
C7 C13 C14 C0AA 0.0(3)
C7 C13 C14 C15 178.8(2)
C6 C0AA C14 C13 0.8(3)
C6 C0AA C14 C15 -178.0(2)
C13 C14 C15 C16 9.2(3)
C0AA C14 C15 C16 -172.1(2)
C13 C14 C15 C20 -169.0(2)
C0AA C14 C15 C20 9.7(3)
C20 C15 C16 C17 0.1(4)
C14 C15 C16 C17 -178.2(2)
C15 C16 C17 C18 -0.5(4)
C21 O1 C18 C17 -6.4(3)
C21 O1 C18 C19 174.2(2)
C16 C17 C18 O1 -179.0(2)
C16 C17 C18 C19 0.3(4)
O1 C18 C19 C20 179.7(2)
C17 C18 C19 C20 0.4(4)
C18 C19 C20 C15 -0.8(4)
C16 C15 C20 C19 0.6(4)
C14 C15 C20 C19 178.9(2)
C18 O1 C21 C22 -176.4(2)
O1 C21 C22 C23 -60.0(3)
C21 C22 C23 C24 -178.15(19)
C22 C23 C24 F2 -55.9(3)
C22 C23 C24 F1 62.1(3)
C22 C23 C24 C25 -177.95(18)
F2 C24 C25 F4 -63.3(2)
F1 C24 C25 F4 -177.55(17)
C23 C24 C25 F4 60.4(2)
F2 C24 C25 F3 -179.72(17)
F1 C24 C25 F3 66.0(2)
C23 C24 C25 F3 -56.0(2)
F2 C24 C25 C26 60.6(2)
F1 C24 C25 C26 -53.6(3)
C23 C24 C25 C26 -175.69(19)
F4 C25 C26 F5 -167.47(19)
F3 C25 C26 F5 -52.8(2)
C24 C25 C26 F5 68.3(3)
F4 C25 C26 F6 -52.3(2)
F3 C25 C26 F6 62.4(2)
C24 C25 C26 F6 -176.49(19)
F4 C25 C26 C27 69.1(3)
F3 C25 C26 C27 -176.2(2)
C24 C25 C26 C27 -55.1(3)
F5 C26 C27 F7 -44.8(2)
F6 C26 C27 F7 -161.76(17)
C25 C26 C27 F7 78.2(2)
F5 C26 C27 F8 -163.71(18)
F6 C26 C27 F8 79.3(2)
C25 C26 C27 F8 -40.8(3)
F5 C26 C27 C28 76.0(2)
F6 C26 C27 C28 -41.0(2)
C25 C26 C27 C28 -161.1(2)
F7 C27 C28 F10 -162.16(17)
F8 C27 C28 F10 -44.2(2)
C26 C27 C28 F10 76.8(2)
F7 C27 C28 F9 79.2(2)
F8 C27 C28 F9 -162.85(18)
C26 C27 C28 F9 -41.8(2)
F7 C27 C28 C29 -40.9(2)
F8 C27 C28 C29 77.0(2)
C26 C27 C28 C29 -161.91(18)
F10 C28 C29 F11 -163.05(17)
F9 C28 C29 F11 -45.0(2)
C27 C28 C29 F11 75.5(2)
F10 C28 C29 F12 79.0(2)
F9 C28 C29 F12 -162.98(18)
C27 C28 C29 F12 -42.5(2)
F10 C28 C29 C30 -41.5(2)
F9 C28 C29 C30 76.5(2)
C27 C28 C29 C30 -162.96(18)
F11 C29 C30 F14 -159.40(18)
F12 C29 C30 F14 -41.8(3)
C28 C29 C30 F14 79.0(2)
F11 C29 C30 F13 81.5(2)
F12 C29 C30 F13 -160.87(19)
C28 C29 C30 F13 -40.1(3)
F11 C29 C30 C31 -39.3(3)
F12 C29 C30 C31 78.3(2)
C28 C29 C30 C31 -160.91(19)
F14 C30 C31 F16 70.5(2)
F13 C30 C31 F16 -172.23(19)
C29 C30 C31 F16 -50.4(3)
F14 C30 C31 F15 -167.3(2)
F13 C30 C31 F15 -50.1(3)
C29 C30 C31 F15 71.7(3)
F14 C30 C31 F17 -48.7(3)
F13 C30 C31 F17 68.5(2)
C29 C30 C31 F17 -169.65(19)
